data_7103518
loop_
_publ_author_name
'Hesp, Kevin D'
'McDonald, Robert'
'Ferguson, Michael J'
'Schatte, Gabriele'
'Stradiotto, Mark'

_publ_section_title
;
 (kappa(2)-P,S)Pt(benzyl) complexes derived from
 1/3-P(i)Pr(2)-2-S(t)Bu-indene: facile synthesis of carbanion- and
 borate-containing zwitterions.
;
_journal_issue 43
_journal_name_full 'Chemical communications (Cambridge, England)'
_journal_page_first 5645
_journal_page_last 5647
_journal_paper_doi 10.1039/b813421a
_journal_year 2008
_chemical_formula_moiety 'C26 H36 P Pt S, C24 B F20'
_chemical_formula_sum 'C50 H36 B F20 P Pt S'
_chemical_formula_weight 1285.72
_chemical_name_systematic
;
?
;
_space_group_IT_number 14
_symmetry_cell_setting monoclinic
_symmetry_space_group_name_Hall '-P 2ybc'
_symmetry_space_group_name_H-M 'P 1 21/c 1'
_atom_sites_solution_hydrogens geom
_atom_sites_solution_primary direct
_atom_sites_solution_secondary difmap
_audit_creation_method SHELXL-97
_cell_angle_alpha 90.00
_cell_angle_beta 117.9280(10)
_cell_angle_gamma 90.00
_cell_formula_units_Z 4
_cell_length_a 17.6907(18)
_cell_length_b 17.3368(18)
_cell_length_c 17.7636(18)
_cell_measurement_reflns_used 6055
_cell_measurement_temperature 193(2)
_cell_measurement_theta_max 27.29
_cell_measurement_theta_min 2.29
_cell_volume 4813.6(9)
_computing_cell_refinement 'Bruker SAINT (Bruker, 1997)'
_computing_data_collection 'Bruker SMART (Bruker, 1997)'
_computing_data_reduction 'Bruker SAINT (Bruker, 1997)'
_computing_molecular_graphics 'Bruker SHELXTL (Bruker, 1997)'
_computing_publication_material 'Bruker SHELXTL (Bruker, 1997)'
_computing_structure_refinement 'SHELXL-97 (Sheldrick, 1997)'
_computing_structure_solution 'SIR97 (Altomare et al., 1999)'
_diffrn_ambient_temperature 193(2)
_diffrn_detector_area_resol_mean 8.192
_diffrn_measured_fraction_theta_full 0.994
_diffrn_measured_fraction_theta_max 0.994
_diffrn_measurement_device_type 'Bruker PLATFORM diffractometer/SMART 1000 CCD area detector'
_diffrn_measurement_method '\w scans'
_diffrn_radiation_monochromator graphite
_diffrn_radiation_source 'fine-focus sealed tube'
_diffrn_radiation_type MoK\a
_diffrn_radiation_wavelength 0.71073
_diffrn_reflns_av_R_equivalents 0.0431
_diffrn_reflns_av_sigmaI/netI 0.0393
_diffrn_reflns_limit_h_max 22
_diffrn_reflns_limit_h_min -22
_diffrn_reflns_limit_k_max 22
_diffrn_reflns_limit_k_min -22
_diffrn_reflns_limit_l_max 23
_diffrn_reflns_limit_l_min -23
_diffrn_reflns_number 39940
_diffrn_reflns_theta_full 27.53
_diffrn_reflns_theta_max 27.53
_diffrn_reflns_theta_min 1.75
_diffrn_standards_decay_% 0
_diffrn_standards_interval_time 0
_diffrn_standards_number 0
_exptl_absorpt_coefficient_mu 3.106
_exptl_absorpt_correction_T_max 0.6883
_exptl_absorpt_correction_T_min 0.4272
_exptl_absorpt_correction_type integration
_exptl_absorpt_process_details 'Bruker SHELXTL (Bruker, 1997)'
_exptl_crystal_colour yellow
_exptl_crystal_density_diffrn 1.774
_exptl_crystal_density_method 'not measured'
_exptl_crystal_description block
_exptl_crystal_F_000 2520
_exptl_crystal_size_max 0.33
_exptl_crystal_size_mid 0.29
_exptl_crystal_size_min 0.13
_refine_diff_density_max 2.882
_refine_diff_density_min -0.537
_refine_diff_density_rms 0.138
_refine_ls_extinction_method none
_refine_ls_goodness_of_fit_ref 1.058
_refine_ls_hydrogen_treatment constr
_refine_ls_matrix_type full
_refine_ls_number_parameters 667
_refine_ls_number_reflns 11034
_refine_ls_number_restraints 0
_refine_ls_restrained_S_all 1.058
_refine_ls_R_factor_all 0.0491
_refine_ls_R_factor_gt 0.0367
_refine_ls_shift/su_max 0.001
_refine_ls_shift/su_mean 0.000
_refine_ls_structure_factor_coef Fsqd
_refine_ls_weighting_details 'calc w=1/[\s^2^(Fo^2^)+(0.0517P)^2^+3.6180P] where P=(Fo^2^+2Fc^2^)/3'
_refine_ls_weighting_scheme calc
_refine_ls_wR_factor_gt 0.0869
_refine_ls_wR_factor_ref 0.0934
_reflns_number_gt 9086
_reflns_number_total 11034
_reflns_threshold_expression I>2\s(I)
_cod_data_source_file b813421a.txt
_cod_data_source_block dal0802
_cod_depositor_comments
;
The following automatic conversions were performed:
'_symmetry_cell_setting' value 'Monoclinic' changed to 'monoclinic'
according to '/home/saulius/struct/CIF-dictionaries/cif_core.dic'
dictionary named 'cif_core.dic' version 2.4.1 from 2010-06-29.

Automatic conversion script
Id: cif_fix_enum 1527 2010-12-29 10:47:43Z saulius 
;
_cod_original_sg_symbol_H-M P2(1)/c
_cod_database_code 7103518

loop_
_symmetry_equiv_pos_as_xyz
'x, y, z'
'-x, y+1/2, -z+1/2'
'-x, -y, -z'
'x, -y-1/2, z-1/2'

loop_
_atom_site_label
_atom_site_type_symbol
_atom_site_fract_x
_atom_site_fract_y
_atom_site_fract_z
_atom_site_U_iso_or_equiv
_atom_site_adp_type
_atom_site_occupancy
_atom_site_symmetry_multiplicity
_atom_site_calc_flag
_atom_site_refinement_flags
_atom_site_disorder_assembly
_atom_site_disorder_group
Pt Pt 0.311817(9) 0.138183(8) 0.135771(9) 0.02606(6) Uani 1 1 d . . .
S S 0.16626(6) 0.16381(6) 0.09301(6) 0.0302(2) Uani 1 1 d . . .
P P 0.27130(6) 0.04118(5) 0.04430(6) 0.02478(19) Uani 1 1 d . . .
C1 C 0.0182(2) 0.0946(2) -0.0518(3) 0.0354(9) Uani 1 1 d . . .
H1A H -0.0054 0.1407 -0.0883 0.042 Uiso 1 1 calc R . .
H1B H -0.0120 0.0869 -0.0175 0.042 Uiso 1 1 calc R . .
C2 C 0.1133(2) 0.1017(2) 0.0040(2) 0.0277(7) Uani 1 1 d . . .
C3 C 0.1563(2) 0.0454(2) -0.0121(2) 0.0258(7) Uani 1 1 d . . .
C3A C 0.0943(2) -0.0058(2) -0.0793(2) 0.0288(8) Uani 1 1 d . . .
C4 C 0.1056(3) -0.0729(2) -0.1148(3) 0.0365(9) Uani 1 1 d . . .
H4 H 0.1613 -0.0934 -0.0969 0.044 Uiso 1 1 calc R . .
C5 C 0.0341(3) -0.1098(3) -0.1770(3) 0.0430(10) Uani 1 1 d . . .
H5 H 0.0405 -0.1560 -0.2022 0.052 Uiso 1 1 calc R . .
C6 C -0.0468(3) -0.0797(3) -0.2027(3) 0.0436(10) Uani 1 1 d . . .
H6 H -0.0952 -0.1058 -0.2452 0.052 Uiso 1 1 calc R . .
C7 C -0.0584(3) -0.0125(3) -0.1676(3) 0.0415(10) Uani 1 1 d . . .
H7 H -0.1140 0.0084 -0.1869 0.050 Uiso 1 1 calc R . .
C7A C 0.0116(2) 0.0237(2) -0.1044(3) 0.0323(8) Uani 1 1 d . . .
C10 C 0.4429(3) 0.1280(2) 0.1889(3) 0.0368(9) Uani 1 1 d . . .
H10A H 0.4689 0.0874 0.2328 0.044 Uiso 1 1 calc R . .
H10B H 0.4663 0.1286 0.1481 0.044 Uiso 1 1 calc R . .
C11 C 0.4338(2) 0.2032(2) 0.2204(2) 0.0334(8) Uani 1 1 d . . .
C12 C 0.4015(3) 0.2056(3) 0.2791(3) 0.0399(10) Uani 1 1 d . . .
H12 H 0.4308 0.1683 0.3271 0.048 Uiso 1 1 calc R . .
C13 C 0.3858(3) 0.2767(3) 0.3065(3) 0.0448(11) Uani 1 1 d . . .
H13 H 0.3669 0.2780 0.3486 0.054 Uiso 1 1 calc R . .
C14 C 0.3973(3) 0.3445(2) 0.2734(3) 0.0417(10) Uani 1 1 d . . .
H14 H 0.3867 0.3924 0.2925 0.050 Uiso 1 1 calc R . .
C15 C 0.4246(3) 0.3427(3) 0.2118(3) 0.0424(10) Uani 1 1 d . . .
H15 H 0.4310 0.3896 0.1877 0.051 Uiso 1 1 calc R . .
C16 C 0.4425(3) 0.2737(3) 0.1853(3) 0.0389(9) Uani 1 1 d . . .
H16 H 0.4608 0.2734 0.1429 0.047 Uiso 1 1 calc R . .
C20 C 0.1322(3) 0.2640(2) 0.0507(3) 0.0392(9) Uani 1 1 d . . .
C21 C 0.0413(3) 0.2751(3) 0.0358(4) 0.0588(14) Uani 1 1 d . . .
H21A H 0.0216 0.3270 0.0133 0.071 Uiso 1 1 calc R . .
H21B H 0.0395 0.2687 0.0898 0.071 Uiso 1 1 calc R . .
H21C H 0.0040 0.2367 -0.0053 0.071 Uiso 1 1 calc R . .
C22 C 0.1422(4) 0.2768(3) -0.0284(4) 0.0603(14) Uani 1 1 d . . .
H22A H 0.1236 0.3292 -0.0498 0.072 Uiso 1 1 calc R . .
H22B H 0.1070 0.2393 -0.0721 0.072 Uiso 1 1 calc R . .
H22C H 0.2023 0.2702 -0.0144 0.072 Uiso 1 1 calc R . .
C23 C 0.1924(3) 0.3148(3) 0.1246(4) 0.0568(14) Uani 1 1 d . . .
H23A H 0.1796 0.3692 0.1087 0.068 Uiso 1 1 calc R . .
H23B H 0.2517 0.3038 0.1380 0.068 Uiso 1 1 calc R . .
H23C H 0.1846 0.3040 0.1747 0.068 Uiso 1 1 calc R . .
C24 C 0.2999(2) 0.0466(2) -0.0429(2) 0.0320(8) Uani 1 1 d . . .
H24 H 0.2670 0.0052 -0.0847 0.038 Uiso 1 1 calc R . .
C25 C 0.3941(3) 0.0325(3) -0.0152(3) 0.0436(10) Uani 1 1 d . . .
H25A H 0.4042 0.0359 -0.0648 0.052 Uiso 1 1 calc R . .
H25B H 0.4102 -0.0189 0.0103 0.052 Uiso 1 1 calc R . .
H25C H 0.4286 0.0715 0.0269 0.052 Uiso 1 1 calc R . .
C26 C 0.2699(3) 0.1237(3) -0.0892(3) 0.0475(11) Uani 1 1 d . . .
H26A H 0.2846 0.1263 -0.1359 0.057 Uiso 1 1 calc R . .
H26B H 0.2982 0.1660 -0.0491 0.057 Uiso 1 1 calc R . .
H26C H 0.2078 0.1282 -0.1122 0.057 Uiso 1 1 calc R . .
C27 C 0.2972(2) -0.0569(2) 0.0898(3) 0.0306(8) Uani 1 1 d . . .
H27 H 0.2916 -0.0929 0.0434 0.037 Uiso 1 1 calc R . .
C28 C 0.3882(3) -0.0638(2) 0.1623(3) 0.0390(9) Uani 1 1 d . . .
H28A H 0.3987 -0.1170 0.1835 0.047 Uiso 1 1 calc R . .
H28B H 0.3956 -0.0287 0.2085 0.047 Uiso 1 1 calc R . .
H28C H 0.4289 -0.0501 0.1414 0.047 Uiso 1 1 calc R . .
C29 C 0.2340(3) -0.0830(3) 0.1209(3) 0.0507(12) Uani 1 1 d . . .
H29A H 0.2494 -0.1348 0.1454 0.061 Uiso 1 1 calc R . .
H29B H 0.1761 -0.0838 0.0728 0.061 Uiso 1 1 calc R . .
H29C H 0.2360 -0.0470 0.1643 0.061 Uiso 1 1 calc R . .
F32 F 0.83541(15) 0.26921(13) -0.02134(15) 0.0383(5) Uani 1 1 d . . .
F33 F 0.86102(17) 0.24169(15) -0.15595(17) 0.0485(6) Uani 1 1 d . . .
F34 F 0.80107(19) 0.34165(18) -0.28939(17) 0.0540(7) Uani 1 1 d . . .
F35 F 0.71139(19) 0.46840(17) -0.28687(17) 0.0545(7) Uani 1 1 d . . .
F36 F 0.68732(17) 0.49918(15) -0.15487(16) 0.0471(6) Uani 1 1 d . . .
F42 F 0.74851(16) 0.39769(14) 0.16792(15) 0.0399(5) Uani 1 1 d . . .
F43 F 0.66146(18) 0.30008(16) 0.21555(17) 0.0502(7) Uani 1 1 d . . .
F44 F 0.57515(18) 0.17955(16) 0.11371(19) 0.0525(7) Uani 1 1 d . . .
F45 F 0.57180(17) 0.16204(15) -0.03896(18) 0.0484(7) Uani 1 1 d . . .
F46 F 0.65468(16) 0.25833(14) -0.08987(15) 0.0424(6) Uani 1 1 d . . .
F52 F 0.87835(15) 0.30447(14) 0.16688(16) 0.0436(6) Uani 1 1 d . . .
F53 F 1.04249(17) 0.33254(18) 0.26442(19) 0.0584(8) Uani 1 1 d . . .
F54 F 1.12073(16) 0.45385(18) 0.2315(2) 0.0601(8) Uani 1 1 d . . .
F55 F 1.02745(17) 0.54811(16) 0.0971(2) 0.0586(8) Uani 1 1 d . . .
F56 F 0.86111(16) 0.52305(13) -0.00041(16) 0.0429(6) Uani 1 1 d . . .
F62 F 0.80084(16) 0.55115(16) 0.11770(18) 0.0507(7) Uani 1 1 d . . .
F63 F 0.6933(2) 0.66101(17) 0.1045(2) 0.0714(10) Uani 1 1 d . . .
F64 F 0.5240(2) 0.6502(2) -0.0097(2) 0.0760(11) Uani 1 1 d . . .
F65 F 0.46729(17) 0.5254(2) -0.11540(19) 0.0683(9) Uani 1 1 d . . .
F66 F 0.57573(16) 0.41576(16) -0.10736(16) 0.0484(6) Uani 1 1 d . . .
C31 C 0.7589(2) 0.3848(2) -0.0804(2) 0.0298(8) Uani 1 1 d . . .
C32 C 0.8034(2) 0.3203(2) -0.0864(2) 0.0305(8) Uani 1 1 d . . .
C33 C 0.8179(3) 0.3051(2) -0.1544(3) 0.0357(9) Uani 1 1 d . . .
C34 C 0.7874(3) 0.3550(3) -0.2222(3) 0.0398(10) Uani 1 1 d . . .
C35 C 0.7426(3) 0.4185(3) -0.2204(3) 0.0408(10) Uani 1 1 d . . .
C36 C 0.7292(3) 0.4325(2) -0.1507(3) 0.0360(9) Uani 1 1 d . . .
C41 C 0.7095(2) 0.3325(2) 0.0378(2) 0.0273(7) Uani 1 1 d . . .
C42 C 0.7066(2) 0.3390(2) 0.1145(2) 0.0298(8) Uani 1 1 d . . .
C43 C 0.6627(3) 0.2898(2) 0.1408(3) 0.0339(8) Uani 1 1 d . . .
C44 C 0.6183(3) 0.2295(2) 0.0894(3) 0.0361(9) Uani 1 1 d . . .
C45 C 0.6175(2) 0.2200(2) 0.0126(3) 0.0334(8) Uani 1 1 d . . .
C46 C 0.6622(2) 0.2713(2) -0.0118(2) 0.0309(8) Uani 1 1 d . . .
C51 C 0.8589(2) 0.4140(2) 0.0785(2) 0.0281(7) Uani 1 1 d . . .
C52 C 0.9103(3) 0.3674(2) 0.1466(3) 0.0326(8) Uani 1 1 d . . .
C53 C 0.9967(3) 0.3804(3) 0.1990(3) 0.0388(9) Uani 1 1 d . . .
C54 C 1.0364(3) 0.4412(3) 0.1821(3) 0.0416(10) Uani 1 1 d . . .
C55 C 0.9897(3) 0.4883(2) 0.1147(3) 0.0398(10) Uani 1 1 d . . .
C56 C 0.9034(3) 0.4738(2) 0.0651(3) 0.0342(9) Uani 1 1 d . . .
C61 C 0.6953(3) 0.4772(2) 0.0043(2) 0.0311(8) Uani 1 1 d . . .
C62 C 0.7198(3) 0.5413(2) 0.0566(3) 0.0369(9) Uani 1 1 d . . .
C63 C 0.6639(3) 0.5998(3) 0.0519(3) 0.0465(11) Uani 1 1 d . . .
C64 C 0.5794(3) 0.5943(3) -0.0051(3) 0.0511(13) Uani 1 1 d . . .
C65 C 0.5507(3) 0.5319(3) -0.0584(3) 0.0487(12) Uani 1 1 d . . .
C66 C 0.6083(3) 0.4755(3) -0.0522(3) 0.0373(9) Uani 1 1 d . . .
B B 0.7562(3) 0.4015(2) 0.0102(3) 0.0283(8) Uani 1 1 d . . .

loop_
_atom_site_aniso_label
_atom_site_aniso_U_11
_atom_site_aniso_U_22
_atom_site_aniso_U_33
_atom_site_aniso_U_23
_atom_site_aniso_U_13
_atom_site_aniso_U_12
Pt 0.02416(8) 0.02872(8) 0.02635(8) 0.00013(6) 0.01270(6) 0.00094(5)
S 0.0277(5) 0.0309(4) 0.0351(5) 0.0008(4) 0.0172(4) 0.0038(4)
P 0.0215(4) 0.0285(5) 0.0255(5) 0.0019(4) 0.0120(4) 0.0022(3)
C1 0.0232(18) 0.037(2) 0.043(2) 0.0045(18) 0.0128(18) 0.0052(15)
C2 0.0209(16) 0.0311(19) 0.032(2) 0.0034(15) 0.0128(16) 0.0002(14)
C3 0.0200(16) 0.0303(18) 0.0274(18) 0.0039(14) 0.0115(15) -0.0006(13)
C3A 0.0244(18) 0.0335(19) 0.0271(19) 0.0034(15) 0.0111(16) -0.0015(14)
C4 0.029(2) 0.042(2) 0.035(2) -0.0016(17) 0.0122(18) -0.0017(16)
C5 0.043(2) 0.040(2) 0.043(3) -0.0073(19) 0.017(2) -0.0077(19)
C6 0.033(2) 0.052(3) 0.034(2) -0.002(2) 0.0058(19) -0.0126(19)
C7 0.025(2) 0.054(3) 0.042(2) 0.007(2) 0.0118(19) -0.0009(18)
C7A 0.0228(18) 0.036(2) 0.038(2) 0.0069(17) 0.0141(17) 0.0007(15)
C10 0.0267(19) 0.042(2) 0.037(2) -0.0055(17) 0.0116(18) 0.0008(16)
C11 0.0234(18) 0.041(2) 0.028(2) -0.0023(16) 0.0057(16) 0.0003(15)
C12 0.044(2) 0.041(2) 0.032(2) 0.0025(17) 0.015(2) -0.0002(18)
C13 0.058(3) 0.045(2) 0.040(2) -0.0047(19) 0.029(2) -0.002(2)
C14 0.045(3) 0.035(2) 0.040(2) -0.0108(18) 0.016(2) -0.0052(18)
C15 0.042(2) 0.038(2) 0.045(3) -0.0043(19) 0.019(2) -0.0112(18)
C16 0.037(2) 0.045(2) 0.040(2) -0.0024(19) 0.022(2) -0.0068(18)
C20 0.039(2) 0.030(2) 0.046(3) 0.0032(18) 0.017(2) 0.0085(17)
C21 0.039(3) 0.052(3) 0.072(4) -0.008(3) 0.014(3) 0.019(2)
C22 0.087(4) 0.036(2) 0.060(3) 0.012(2) 0.036(3) 0.011(3)
C23 0.053(3) 0.032(2) 0.070(4) -0.008(2) 0.016(3) 0.006(2)
C24 0.032(2) 0.041(2) 0.028(2) -0.0041(16) 0.0179(17) -0.0035(16)
C25 0.034(2) 0.064(3) 0.043(2) -0.002(2) 0.027(2) 0.001(2)
C26 0.053(3) 0.057(3) 0.041(3) 0.015(2) 0.030(2) 0.005(2)
C27 0.0304(19) 0.0271(18) 0.032(2) 0.0027(15) 0.0125(17) 0.0037(14)
C28 0.035(2) 0.038(2) 0.038(2) 0.0037(18) 0.0120(19) 0.0066(17)
C29 0.041(2) 0.053(3) 0.058(3) 0.028(2) 0.024(2) 0.005(2)
F32 0.0416(13) 0.0352(12) 0.0408(14) 0.0040(10) 0.0215(12) 0.0067(10)
F33 0.0505(15) 0.0484(15) 0.0565(17) -0.0108(12) 0.0333(14) 0.0009(12)
F34 0.0608(18) 0.0750(19) 0.0399(15) -0.0122(13) 0.0349(15) -0.0147(14)
F35 0.0635(18) 0.0659(18) 0.0364(15) 0.0155(13) 0.0254(14) -0.0007(14)
F36 0.0607(17) 0.0435(14) 0.0397(14) 0.0158(11) 0.0257(13) 0.0164(12)
F42 0.0475(14) 0.0423(13) 0.0289(12) -0.0080(10) 0.0169(11) -0.0068(11)
F43 0.0576(17) 0.0657(17) 0.0379(14) -0.0011(12) 0.0311(13) -0.0055(13)
F44 0.0535(16) 0.0529(16) 0.0679(19) 0.0018(14) 0.0423(16) -0.0130(13)
F45 0.0498(15) 0.0391(13) 0.0632(18) -0.0179(12) 0.0322(15) -0.0164(12)
F46 0.0502(15) 0.0459(14) 0.0363(13) -0.0152(11) 0.0247(12) -0.0167(11)
F52 0.0365(13) 0.0414(13) 0.0467(15) 0.0161(11) 0.0144(12) 0.0024(10)
F53 0.0373(14) 0.0697(18) 0.0474(17) 0.0180(14) 0.0025(13) 0.0112(13)
F54 0.0248(13) 0.0706(19) 0.069(2) -0.0076(15) 0.0083(13) -0.0046(12)
F55 0.0443(15) 0.0477(16) 0.081(2) 0.0020(15) 0.0265(16) -0.0166(12)
F56 0.0424(14) 0.0326(12) 0.0492(15) 0.0087(11) 0.0178(12) -0.0019(10)
F62 0.0404(14) 0.0450(15) 0.0554(17) -0.0215(12) 0.0131(13) 0.0006(11)
F63 0.093(3) 0.0458(16) 0.090(3) -0.0153(16) 0.056(2) 0.0158(16)
F64 0.078(2) 0.085(2) 0.082(2) 0.0264(18) 0.052(2) 0.0542(19)
F65 0.0338(15) 0.117(3) 0.0478(17) 0.0225(17) 0.0140(14) 0.0255(16)
F66 0.0328(13) 0.0652(17) 0.0333(13) -0.0010(12) 0.0038(11) -0.0045(12)
C31 0.0267(18) 0.0341(19) 0.028(2) -0.0010(15) 0.0122(17) -0.0037(15)
C32 0.0301(19) 0.033(2) 0.029(2) -0.0007(15) 0.0141(17) -0.0044(15)
C33 0.033(2) 0.036(2) 0.039(2) -0.0088(17) 0.0177(19) -0.0070(16)
C34 0.040(2) 0.054(3) 0.032(2) -0.0126(19) 0.023(2) -0.0162(19)
C35 0.040(2) 0.050(2) 0.030(2) 0.0053(18) 0.0140(19) -0.0090(19)
C36 0.037(2) 0.036(2) 0.032(2) 0.0040(17) 0.0140(18) 0.0000(17)
C41 0.0244(18) 0.0281(17) 0.0274(19) 0.0002(15) 0.0104(16) 0.0022(14)
C42 0.0280(19) 0.0309(18) 0.029(2) -0.0003(15) 0.0126(17) 0.0023(15)
C43 0.032(2) 0.042(2) 0.031(2) 0.0049(17) 0.0171(18) 0.0037(16)
C44 0.033(2) 0.034(2) 0.051(3) 0.0061(18) 0.028(2) 0.0033(16)
C45 0.0278(19) 0.0314(19) 0.043(2) -0.0050(17) 0.0187(18) -0.0022(15)
C46 0.0294(19) 0.033(2) 0.031(2) -0.0046(15) 0.0144(17) -0.0015(15)
C51 0.0272(18) 0.0271(17) 0.0281(19) -0.0040(15) 0.0114(16) 0.0011(14)
C52 0.031(2) 0.032(2) 0.033(2) 0.0021(16) 0.0135(18) 0.0006(15)
C53 0.031(2) 0.045(2) 0.032(2) 0.0018(18) 0.0077(18) 0.0090(17)
C54 0.0234(19) 0.050(3) 0.043(2) -0.012(2) 0.0085(19) -0.0022(17)
C55 0.036(2) 0.035(2) 0.050(3) -0.0091(19) 0.021(2) -0.0073(17)
C56 0.034(2) 0.0277(19) 0.038(2) 0.0007(16) 0.0138(18) 0.0031(15)
C61 0.033(2) 0.0322(19) 0.028(2) 0.0038(15) 0.0147(17) 0.0045(15)
C62 0.040(2) 0.035(2) 0.036(2) -0.0007(17) 0.0185(19) 0.0052(17)
C63 0.061(3) 0.039(2) 0.051(3) 0.002(2) 0.036(3) 0.014(2)
C64 0.056(3) 0.058(3) 0.053(3) 0.019(2) 0.037(3) 0.030(2)
C65 0.032(2) 0.076(3) 0.040(3) 0.028(2) 0.020(2) 0.020(2)
C66 0.034(2) 0.049(2) 0.029(2) 0.0078(18) 0.0152(18) 0.0055(18)
B 0.031(2) 0.026(2) 0.026(2) 0.0001(16) 0.0118(18) -0.0003(16)

loop_
_atom_type_symbol
_atom_type_description
_atom_type_scat_dispersion_real
_atom_type_scat_dispersion_imag
_atom_type_scat_source
C C 0.0033 0.0016 'International Tables Vol C Tables 4.2.6.8 and 6.1.1.4'
H H 0.0000 0.0000 'International Tables Vol C Tables 4.2.6.8 and 6.1.1.4'
B B 0.0013 0.0007 'International Tables Vol C Tables 4.2.6.8 and 6.1.1.4'
F F 0.0171 0.0103 'International Tables Vol C Tables 4.2.6.8 and 6.1.1.4'
P P 0.1023 0.0942 'International Tables Vol C Tables 4.2.6.8 and 6.1.1.4'
S S 0.1246 0.1234 'International Tables Vol C Tables 4.2.6.8 and 6.1.1.4'
Pt Pt -1.7033 8.3905 'International Tables Vol C Tables 4.2.6.8 and 6.1.1.4'

loop_
_geom_angle_atom_site_label_1
_geom_angle_atom_site_label_2
_geom_angle_atom_site_label_3
_geom_angle
_geom_angle_site_symmetry_1
_geom_angle_site_symmetry_3
_geom_angle_publ_flag
C10 Pt P 100.35(12) . . ?
C10 Pt C11 38.91(15) . . ?
P Pt C11 138.13(10) . . ?
C10 Pt S 170.75(12) . . ?
P Pt S 88.70(3) . . ?
C11 Pt S 132.50(10) . . ?
C10 Pt C12 62.90(15) . . ?
P Pt C12 155.88(10) . . ?
C11 Pt C12 33.12(14) . . ?
S Pt C12 107.92(10) . . ?
C2 S C20 105.60(19) . . ?
C2 S Pt 102.35(12) . . ?
C20 S Pt 113.60(14) . . ?
C3 P C24 102.36(17) . . ?
C3 P C27 105.40(17) . . ?
C24 P C27 107.77(18) . . ?
C3 P Pt 105.70(12) . . ?
C24 P Pt 117.15(13) . . ?
C27 P Pt 116.77(13) . . ?
C2 C1 C7A 102.2(3) . . ?
C3 C2 C1 111.7(3) . . ?
C3 C2 S 120.9(3) . . ?
C1 C2 S 126.7(3) . . ?
C2 C3 C3A 109.1(3) . . ?
C2 C3 P 121.0(3) . . ?
C3A C3 P 129.9(3) . . ?
C4 C3A C7A 120.8(4) . . ?
C4 C3A C3 131.5(3) . . ?
C7A C3A C3 107.7(3) . . ?
C3A C4 C5 118.6(4) . . ?
C6 C5 C4 120.4(4) . . ?
C7 C6 C5 121.2(4) . . ?
C7A C7 C6 119.1(4) . . ?
C7 C7A C3A 119.8(4) . . ?
C7 C7A C1 130.8(4) . . ?
C3A C7A C1 109.3(3) . . ?
C11 C10 Pt 78.3(2) . . ?
C12 C11 C16 117.8(4) . . ?
C12 C11 C10 117.9(4) . . ?
C16 C11 C10 123.5(4) . . ?
C12 C11 Pt 85.1(3) . . ?
C16 C11 Pt 113.8(3) . . ?
C10 C11 Pt 62.8(2) . . ?
C13 C12 C11 120.1(4) . . ?
C13 C12 Pt 128.0(3) . . ?
C11 C12 Pt 61.8(2) . . ?
C14 C13 C12 120.7(4) . . ?
C13 C14 C15 119.8(4) . . ?
C16 C15 C14 120.6(4) . . ?
C15 C16 C11 120.9(4) . . ?
C22 C20 C21 113.3(4) . . ?
C22 C20 C23 112.2(4) . . ?
C21 C20 C23 109.5(4) . . ?
C22 C20 S 110.6(3) . . ?
C21 C20 S 107.6(3) . . ?
C23 C20 S 103.1(3) . . ?
C25 C24 C26 111.5(4) . . ?
C25 C24 P 114.2(3) . . ?
C26 C24 P 109.5(3) . . ?
C28 C27 C29 109.5(3) . . ?
C28 C27 P 112.9(3) . . ?
C29 C27 P 110.8(3) . . ?
C36 C31 C32 113.5(4) . . ?
C36 C31 B 127.0(4) . . ?
C32 C31 B 119.1(3) . . ?
F32 C32 C33 116.8(3) . . ?
F32 C32 C31 118.9(3) . . ?
C33 C32 C31 124.3(4) . . ?
F33 C33 C32 121.1(4) . . ?
F33 C33 C34 119.3(4) . . ?
C32 C33 C34 119.6(4) . . ?
F34 C34 C35 120.5(4) . . ?
F34 C34 C33 120.7(4) . . ?
C35 C34 C33 118.7(4) . . ?
F35 C35 C34 119.8(4) . . ?
F35 C35 C36 119.7(4) . . ?
C34 C35 C36 120.4(4) . . ?
F36 C36 C31 121.8(4) . . ?
F36 C36 C35 114.8(4) . . ?
C31 C36 C35 123.4(4) . . ?
C46 C41 C42 113.4(3) . . ?
C46 C41 B 127.2(3) . . ?
C42 C41 B 118.9(3) . . ?
F42 C42 C43 116.1(3) . . ?
F42 C42 C41 119.2(3) . . ?
C43 C42 C41 124.6(4) . . ?
F43 C43 C44 119.3(4) . . ?
F43 C43 C42 121.6(4) . . ?
C44 C43 C42 119.1(4) . . ?
F44 C44 C43 120.7(4) . . ?
F44 C44 C45 119.8(4) . . ?
C43 C44 C45 119.5(4) . . ?
F45 C45 C44 119.4(4) . . ?
F45 C45 C46 121.0(4) . . ?
C44 C45 C46 119.5(4) . . ?
F46 C46 C41 121.5(3) . . ?
F46 C46 C45 114.7(3) . . ?
C41 C46 C45 123.8(4) . . ?
C52 C51 C56 113.1(3) . . ?
C52 C51 B 127.5(3) . . ?
C56 C51 B 119.2(3) . . ?
F52 C52 C51 121.2(3) . . ?
F52 C52 C53 114.8(4) . . ?
C51 C52 C53 123.9(4) . . ?
F53 C53 C54 119.9(4) . . ?
F53 C53 C52 120.4(4) . . ?
C54 C53 C52 119.6(4) . . ?
F54 C54 C55 120.3(4) . . ?
F54 C54 C53 120.4(4) . . ?
C55 C54 C53 119.3(4) . . ?
F55 C55 C54 120.2(4) . . ?
F55 C55 C56 120.8(4) . . ?
C54 C55 C56 119.0(4) . . ?
F56 C56 C55 115.8(4) . . ?
F56 C56 C51 119.3(3) . . ?
C55 C56 C51 124.9(4) . . ?
C62 C61 C66 113.3(4) . . ?
C62 C61 B 126.8(4) . . ?
C66 C61 B 119.5(3) . . ?
F62 C62 C61 121.8(4) . . ?
F62 C62 C63 114.5(4) . . ?
C61 C62 C63 123.7(4) . . ?
F63 C63 C64 120.3(4) . . ?
F63 C63 C62 120.0(4) . . ?
C64 C63 C62 119.7(4) . . ?
F64 C64 C63 120.4(5) . . ?
F64 C64 C65 120.1(5) . . ?
C63 C64 C65 119.5(4) . . ?
F65 C65 C64 120.4(4) . . ?
F65 C65 C66 120.6(5) . . ?
C64 C65 C66 119.0(4) . . ?
F66 C66 C65 115.9(4) . . ?
F66 C66 C61 119.4(4) . . ?
C65 C66 C61 124.7(4) . . ?
C41 B C31 114.0(3) . . ?
C41 B C51 114.0(3) . . ?
C31 B C51 102.2(3) . . ?
C41 B C61 101.0(3) . . ?
C31 B C61 112.8(3) . . ?
C51 B C61 113.4(3) . . ?

loop_
_geom_bond_atom_site_label_1
_geom_bond_atom_site_label_2
_geom_bond_distance
_geom_bond_site_symmetry_2
_geom_bond_publ_flag
Pt C10 2.061(4) . ?
Pt P 2.2116(10) . ?
Pt C11 2.269(4) . ?
Pt S 2.3608(10) . ?
Pt C12 2.566(4) . ?
S C2 1.775(4) . ?
S C20 1.877(4) . ?
P C3 1.800(4) . ?
P C24 1.844(4) . ?
P C27 1.846(4) . ?
C1 C2 1.505(5) . ?
C1 C7A 1.515(6) . ?
C2 C3 1.347(5) . ?
C3 C3A 1.480(5) . ?
C3A C4 1.382(6) . ?
C3A C7A 1.411(5) . ?
C4 C5 1.387(6) . ?
C5 C6 1.384(6) . ?
C6 C7 1.381(7) . ?
C7 C7A 1.373(6) . ?
C10 C11 1.456(6) . ?
C11 C12 1.407(6) . ?
C11 C16 1.411(6) . ?
C12 C13 1.400(6) . ?
C13 C14 1.371(6) . ?
C14 C15 1.388(6) . ?
C15 C16 1.375(6) . ?
C20 C22 1.512(7) . ?
C20 C21 1.515(6) . ?
C20 C23 1.524(6) . ?
C24 C25 1.519(6) . ?
C24 C26 1.528(6) . ?
C27 C28 1.524(5) . ?
C27 C29 1.529(6) . ?
F32 C32 1.352(4) . ?
F33 C33 1.346(5) . ?
F34 C34 1.344(5) . ?
F35 C35 1.356(5) . ?
F36 C36 1.356(5) . ?
F42 C42 1.351(4) . ?
F43 C43 1.349(5) . ?
F44 C44 1.352(4) . ?
F45 C45 1.344(5) . ?
F46 C46 1.348(4) . ?
F52 C52 1.353(4) . ?
F53 C53 1.348(5) . ?
F54 C54 1.348(5) . ?
F55 C55 1.348(5) . ?
F56 C56 1.352(5) . ?
F62 C62 1.343(5) . ?
F63 C63 1.347(6) . ?
F64 C64 1.353(5) . ?
F65 C65 1.348(5) . ?
F66 C66 1.356(5) . ?
C31 C36 1.380(6) . ?
C31 C32 1.401(6) . ?
C31 B 1.659(6) . ?
C32 C33 1.372(5) . ?
C33 C34 1.373(6) . ?
C34 C35 1.366(7) . ?
C35 C36 1.386(6) . ?
C41 C46 1.383(5) . ?
C41 C42 1.392(5) . ?
C41 B 1.652(6) . ?
C42 C43 1.375(5) . ?
C43 C44 1.368(6) . ?
C44 C45 1.369(6) . ?
C45 C46 1.388(5) . ?
C51 C52 1.383(5) . ?
C51 C56 1.388(5) . ?
C51 B 1.660(6) . ?
C52 C53 1.386(6) . ?
C53 C54 1.373(6) . ?
C54 C55 1.363(6) . ?
C55 C56 1.382(6) . ?
C61 C62 1.381(6) . ?
C61 C66 1.389(6) . ?
C61 B 1.670(6) . ?
C62 C63 1.393(6) . ?
C63 C64 1.360(7) . ?
C64 C65 1.369(8) . ?
C65 C66 1.378(6) . ?

loop_
_geom_torsion_atom_site_label_1
_geom_torsion_atom_site_label_2
_geom_torsion_atom_site_label_3
_geom_torsion_atom_site_label_4
_geom_torsion
_geom_torsion_site_symmetry_1
_geom_torsion_site_symmetry_2
_geom_torsion_site_symmetry_3
_geom_torsion_site_symmetry_4
_geom_torsion_publ_flag
C10 Pt S C2 -177.1(8) . . . . ?
P Pt S C2 -8.71(13) . . . . ?
C11 Pt S C2 162.94(19) . . . . ?
C12 Pt S C2 -170.91(16) . . . . ?
C10 Pt S C20 69.5(8) . . . . ?
P Pt S C20 -122.05(16) . . . . ?
C11 Pt S C20 49.6(2) . . . . ?
C12 Pt S C20 75.76(19) . . . . ?
C10 Pt P C3 -177.10(18) . . . . ?
C11 Pt P C3 -166.00(19) . . . . ?
S Pt P C3 4.78(12) . . . . ?
C12 Pt P C3 139.4(3) . . . . ?
C10 Pt P C24 -63.9(2) . . . . ?
C11 Pt P C24 -52.8(2) . . . . ?
S Pt P C24 117.99(15) . . . . ?
C12 Pt P C24 -107.4(3) . . . . ?
C10 Pt P C27 66.11(19) . . . . ?
C11 Pt P C27 77.2(2) . . . . ?
S Pt P C27 -112.01(14) . . . . ?
C12 Pt P C27 22.6(3) . . . . ?
C7A C1 C2 C3 0.1(4) . . . . ?
C7A C1 C2 S -169.8(3) . . . . ?
C20 S C2 C3 132.1(3) . . . . ?
Pt S C2 C3 13.0(3) . . . . ?
C20 S C2 C1 -58.8(4) . . . . ?
Pt S C2 C1 -178.0(3) . . . . ?
C1 C2 C3 C3A -1.0(4) . . . . ?
S C2 C3 C3A 169.6(3) . . . . ?
C1 C2 C3 P 178.7(3) . . . . ?
S C2 C3 P -10.7(4) . . . . ?
C24 P C3 C2 -121.3(3) . . . . ?
C27 P C3 C2 126.1(3) . . . . ?
Pt P C3 C2 1.8(3) . . . . ?
C24 P C3 C3A 58.3(4) . . . . ?
C27 P C3 C3A -54.3(4) . . . . ?
Pt P C3 C3A -178.5(3) . . . . ?
C2 C3 C3A C4 -176.4(4) . . . . ?
P C3 C3A C4 3.9(6) . . . . ?
C2 C3 C3A C7A 1.5(4) . . . . ?
P C3 C3A C7A -178.2(3) . . . . ?
C7A C3A C4 C5 1.3(6) . . . . ?
C3 C3A C4 C5 179.0(4) . . . . ?
C3A C4 C5 C6 -0.1(7) . . . . ?
C4 C5 C6 C7 0.3(7) . . . . ?
C5 C6 C7 C7A -1.9(7) . . . . ?
C6 C7 C7A C3A 3.1(6) . . . . ?
C6 C7 C7A C1 -176.4(4) . . . . ?
C4 C3A C7A C7 -2.9(6) . . . . ?
C3 C3A C7A C7 178.9(4) . . . . ?
C4 C3A C7A C1 176.7(4) . . . . ?
C3 C3A C7A C1 -1.4(4) . . . . ?
C2 C1 C7A C7 -179.6(4) . . . . ?
C2 C1 C7A C3A 0.9(4) . . . . ?
P Pt C10 C11 168.2(2) . . . . ?
S Pt C10 C11 -23.6(10) . . . . ?
C12 Pt C10 C11 -30.2(2) . . . . ?
Pt C10 C11 C12 67.6(3) . . . . ?
Pt C10 C11 C16 -101.8(4) . . . . ?
C10 Pt C11 C12 -124.9(4) . . . . ?
P Pt C11 C12 -142.4(2) . . . . ?
S Pt C11 C12 50.1(3) . . . . ?
C10 Pt C11 C16 116.9(4) . . . . ?
P Pt C11 C16 99.3(3) . . . . ?
S Pt C11 C16 -68.1(3) . . . . ?
C12 Pt C11 C16 -118.3(4) . . . . ?
P Pt C11 C10 -17.6(3) . . . . ?
S Pt C11 C10 175.0(2) . . . . ?
C12 Pt C11 C10 124.9(4) . . . . ?
C16 C11 C12 C13 -5.3(6) . . . . ?
C10 C11 C12 C13 -175.4(4) . . . . ?
Pt C11 C12 C13 -119.7(4) . . . . ?
C16 C11 C12 Pt 114.4(4) . . . . ?
C10 C11 C12 Pt -55.6(3) . . . . ?
C10 Pt C12 C13 143.0(4) . . . . ?
P Pt C12 C13 -167.5(3) . . . . ?
C11 Pt C12 C13 107.6(5) . . . . ?
S Pt C12 C13 -35.9(4) . . . . ?
C10 Pt C12 C11 35.4(3) . . . . ?
P Pt C12 C11 84.9(3) . . . . ?
S Pt C12 C11 -143.5(2) . . . . ?
C11 C12 C13 C14 3.4(7) . . . . ?
Pt C12 C13 C14 -72.6(6) . . . . ?
C12 C13 C14 C15 0.2(7) . . . . ?
C13 C14 C15 C16 -1.8(7) . . . . ?
C14 C15 C16 C11 -0.3(7) . . . . ?
C12 C11 C16 C15 3.8(6) . . . . ?
C10 C11 C16 C15 173.3(4) . . . . ?
Pt C11 C16 C15 101.2(4) . . . . ?
C2 S C20 C22 -49.1(4) . . . . ?
Pt S C20 C22 62.3(4) . . . . ?
C2 S C20 C21 75.2(4) . . . . ?
Pt S C20 C21 -173.5(3) . . . . ?
C2 S C20 C23 -169.2(3) . . . . ?
Pt S C20 C23 -57.8(3) . . . . ?
C3 P C24 C25 -171.5(3) . . . . ?
C27 P C24 C25 -60.7(4) . . . . ?
Pt P C24 C25 73.4(3) . . . . ?
C3 P C24 C26 62.6(3) . . . . ?
C27 P C24 C26 173.5(3) . . . . ?
Pt P C24 C26 -52.4(3) . . . . ?
C3 P C27 C28 -161.4(3) . . . . ?
C24 P C27 C28 89.9(3) . . . . ?
Pt P C27 C28 -44.4(3) . . . . ?
C3 P C27 C29 -38.1(3) . . . . ?
C24 P C27 C29 -146.8(3) . . . . ?
Pt P C27 C29 78.9(3) . . . . ?
C36 C31 C32 F32 -179.9(3) . . . . ?
B C31 C32 F32 6.6(5) . . . . ?
C36 C31 C32 C33 0.8(6) . . . . ?
B C31 C32 C33 -172.7(4) . . . . ?
F32 C32 C33 F33 0.8(5) . . . . ?
C31 C32 C33 F33 -179.9(4) . . . . ?
F32 C32 C33 C34 -179.6(4) . . . . ?
C31 C32 C33 C34 -0.3(6) . . . . ?
F33 C33 C34 F34 -0.8(6) . . . . ?
C32 C33 C34 F34 179.6(4) . . . . ?
F33 C33 C34 C35 179.1(4) . . . . ?
C32 C33 C34 C35 -0.5(6) . . . . ?
F34 C34 C35 F35 0.3(6) . . . . ?
C33 C34 C35 F35 -179.6(4) . . . . ?
F34 C34 C35 C36 -179.4(4) . . . . ?
C33 C34 C35 C36 0.7(6) . . . . ?
C32 C31 C36 F36 -177.7(4) . . . . ?
B C31 C36 F36 -4.8(6) . . . . ?
C32 C31 C36 C35 -0.6(6) . . . . ?
B C31 C36 C35 172.3(4) . . . . ?
F35 C35 C36 F36 -2.6(6) . . . . ?
C34 C35 C36 F36 177.1(4) . . . . ?
F35 C35 C36 C31 -179.9(4) . . . . ?
C34 C35 C36 C31 -0.2(7) . . . . ?
C46 C41 C42 F42 -178.3(3) . . . . ?
B C41 C42 F42 -5.8(5) . . . . ?
C46 C41 C42 C43 0.8(6) . . . . ?
B C41 C42 C43 173.3(4) . . . . ?
F42 C42 C43 F43 0.2(6) . . . . ?
C41 C42 C43 F43 -179.0(4) . . . . ?
F42 C42 C43 C44 179.5(3) . . . . ?
C41 C42 C43 C44 0.3(6) . . . . ?
F43 C43 C44 F44 -1.5(6) . . . . ?
C42 C43 C44 F44 179.3(4) . . . . ?
F43 C43 C44 C45 178.3(4) . . . . ?
C42 C43 C44 C45 -0.9(6) . . . . ?
F44 C44 C45 F45 1.7(6) . . . . ?
C43 C44 C45 F45 -178.0(4) . . . . ?
F44 C44 C45 C46 -179.8(4) . . . . ?
C43 C44 C45 C46 0.4(6) . . . . ?
C42 C41 C46 F46 177.1(3) . . . . ?
B C41 C46 F46 5.4(6) . . . . ?
C42 C41 C46 C45 -1.4(6) . . . . ?
B C41 C46 C45 -173.1(4) . . . . ?
F45 C45 C46 F46 0.7(5) . . . . ?
C44 C45 C46 F46 -177.8(4) . . . . ?
F45 C45 C46 C41 179.3(4) . . . . ?
C44 C45 C46 C41 0.8(6) . . . . ?
C56 C51 C52 F52 -177.5(4) . . . . ?
B C51 C52 F52 -2.6(6) . . . . ?
C56 C51 C52 C53 2.7(6) . . . . ?
B C51 C52 C53 177.6(4) . . . . ?
F52 C52 C53 F53 -0.2(6) . . . . ?
C51 C52 C53 F53 179.7(4) . . . . ?
F52 C52 C53 C54 177.6(4) . . . . ?
C51 C52 C53 C54 -2.5(7) . . . . ?
F53 C53 C54 F54 -1.0(7) . . . . ?
C52 C53 C54 F54 -178.8(4) . . . . ?
F53 C53 C54 C55 178.8(4) . . . . ?
C52 C53 C54 C55 0.9(7) . . . . ?
F54 C54 C55 F55 -0.1(6) . . . . ?
C53 C54 C55 F55 -179.9(4) . . . . ?
F54 C54 C55 C56 179.9(4) . . . . ?
C53 C54 C55 C56 0.2(7) . . . . ?
F55 C55 C56 F56 -0.1(6) . . . . ?
C54 C55 C56 F56 179.8(4) . . . . ?
F55 C55 C56 C51 -179.8(4) . . . . ?
C54 C55 C56 C51 0.2(7) . . . . ?
C52 C51 C56 F56 178.8(3) . . . . ?
B C51 C56 F56 3.5(5) . . . . ?
C52 C51 C56 C55 -1.5(6) . . . . ?
B C51 C56 C55 -176.9(4) . . . . ?
C66 C61 C62 F62 177.2(4) . . . . ?
B C61 C62 F62 3.9(6) . . . . ?
C66 C61 C62 C63 -1.8(6) . . . . ?
B C61 C62 C63 -175.1(4) . . . . ?
F62 C62 C63 F63 2.0(6) . . . . ?
C61 C62 C63 F63 -179.0(4) . . . . ?
F62 C62 C63 C64 -177.2(4) . . . . ?
C61 C62 C63 C64 1.9(7) . . . . ?
F63 C63 C64 F64 0.0(7) . . . . ?
C62 C63 C64 F64 179.1(4) . . . . ?
F63 C63 C64 C65 179.6(4) . . . . ?
C62 C63 C64 C65 -1.2(7) . . . . ?
F64 C64 C65 F65 -0.3(7) . . . . ?
C63 C64 C65 F65 -179.9(4) . . . . ?
F64 C64 C65 C66 -179.7(4) . . . . ?
C63 C64 C65 C66 0.7(7) . . . . ?
F65 C65 C66 F66 1.2(6) . . . . ?
C64 C65 C66 F66 -179.4(4) . . . . ?
F65 C65 C66 C61 179.9(4) . . . . ?
C64 C65 C66 C61 -0.7(7) . . . . ?
C62 C61 C66 F66 179.9(3) . . . . ?
B C61 C66 F66 -6.3(6) . . . . ?
C62 C61 C66 C65 1.2(6) . . . . ?
B C61 C66 C65 175.1(4) . . . . ?
C46 C41 B C31 -11.2(5) . . . . ?
C42 C41 B C31 177.5(3) . . . . ?
C46 C41 B C51 -128.1(4) . . . . ?
C42 C41 B C51 60.6(4) . . . . ?
C46 C41 B C61 110.0(4) . . . . ?
C42 C41 B C61 -61.4(4) . . . . ?
C36 C31 B C41 125.7(4) . . . . ?
C32 C31 B C41 -61.8(5) . . . . ?
C36 C31 B C51 -110.8(4) . . . . ?
C32 C31 B C51 61.7(4) . . . . ?
C36 C31 B C61 11.3(5) . . . . ?
C32 C31 B C61 -176.2(3) . . . . ?
C52 C51 B C41 9.8(5) . . . . ?
C56 C51 B C41 -175.6(3) . . . . ?
C52 C51 B C31 -113.7(4) . . . . ?
C56 C51 B C31 60.9(4) . . . . ?
C52 C51 B C61 124.6(4) . . . . ?
C56 C51 B C61 -60.8(5) . . . . ?
C62 C61 B C41 113.4(4) . . . . ?
C66 C61 B C41 -59.5(4) . . . . ?
C62 C61 B C31 -124.5(4) . . . . ?
C66 C61 B C31 62.6(5) . . . . ?
C62 C61 B C51 -8.9(6) . . . . ?
C66 C61 B C51 178.1(3) . . . . ?
